data_7043896
loop_
_publ_author_name
'Wang, Peng'
'Chen, Kai'
'Liu, Qing'
'Wang, Huai-Wei'
'Azam, Mohammad'
'Al-Resayes, Saud I'
'Lu, Yi'
'Sun, Wei-Yin'

_publ_section_title
;
 Fine tuning catalytic and sorption properties of metal-organic frameworks
 via in situ ligand exchange
;
_journal_name_full 'Dalton Trans.'
_journal_paper_doi 10.1039/C7DT02231J
_journal_year 2017
_chemical_formula_moiety 'C96 H64 Cu6 N4 O26, 24 (C3 H7 N O)'
_chemical_formula_sum 'C168 H232 Cu6 N28 O50'
_chemical_formula_weight 3825.04
_space_group_crystal_system tetragonal
_space_group_IT_number 141
_space_group_name_Hall '-I 4bd 2'
_space_group_name_H-M_alt 'I 41/a m d'
_symmetry_space_group_name_Hall '-I 4bd 2'
_symmetry_space_group_name_H-M 'I 41/a m d :2'
_atom_sites_solution_hydrogens mixed
_audit_creation_method SHELXL-2014/7
_audit_update_record
;
2017-07-15 deposited with the CCDC.
2017-08-02 downloaded from the CCDC.
;
_cell_angle_alpha 90
_cell_angle_beta 90
_cell_angle_gamma 90
_cell_formula_units_Z 4
_cell_length_a 19.511(2)
_cell_length_b 19.511(2)
_cell_length_c 60.340(7)
_cell_measurement_reflns_used 4706
_cell_measurement_temperature 293(2)
_cell_measurement_theta_max 27.50
_cell_measurement_theta_min 2.19
_cell_volume 22970(4)
_computing_cell_refinement 'Bruker SAINT'
_computing_data_collection 'Bruker APEX2'
_computing_data_reduction 'Bruker SAINT'
_computing_molecular_graphics 'Bruker SHELXTL'
_computing_publication_material 'Bruker SHELXTL'
_computing_structure_refinement 'SHELXL-2014/7 (Sheldrick, 2014)'
_computing_structure_solution 'SHELXS-97 (Sheldrick 2008)'
_diffrn_ambient_temperature 293(2)
_diffrn_measured_fraction_theta_full 0.999
_diffrn_measured_fraction_theta_max 0.999
_diffrn_measurement_device_type 'Bruker APEX-II CCD'
_diffrn_measurement_method '\f and \w scans'
_diffrn_radiation_type MoK\a
_diffrn_radiation_wavelength 0.71073
_diffrn_reflns_av_R_equivalents 0.2180
_diffrn_reflns_av_unetI/netI 0.0699
_diffrn_reflns_Laue_measured_fraction_full 0.999
_diffrn_reflns_Laue_measured_fraction_max 0.999
_diffrn_reflns_limit_h_max 23
_diffrn_reflns_limit_h_min -17
_diffrn_reflns_limit_k_max 23
_diffrn_reflns_limit_k_min -23
_diffrn_reflns_limit_l_max 73
_diffrn_reflns_limit_l_min -73
_diffrn_reflns_number 89079
_diffrn_reflns_point_group_measured_fraction_full 0.999
_diffrn_reflns_point_group_measured_fraction_max 0.999
_diffrn_reflns_theta_full 25.242
_diffrn_reflns_theta_max 25.677
_diffrn_reflns_theta_min 1.097
_diffrn_standards_number 0
_exptl_absorpt_coefficient_mu 0.615
_exptl_absorpt_correction_T_max 0.7456
_exptl_absorpt_correction_T_min 0.6381
_exptl_absorpt_correction_type multi-scan
_exptl_absorpt_process_details sadabs
_exptl_crystal_colour green
_exptl_crystal_density_diffrn 1.106
_exptl_crystal_description block
_exptl_crystal_F_000 8040
_exptl_crystal_size_max 0.400
_exptl_crystal_size_mid 0.360
_exptl_crystal_size_min 0.340
_refine_diff_density_max 1.267
_refine_diff_density_min -0.550
_refine_diff_density_rms 0.083
_refine_ls_extinction_method none
_refine_ls_goodness_of_fit_ref 1.031
_refine_ls_hydrogen_treatment constr
_refine_ls_matrix_type full
_refine_ls_number_parameters 186
_refine_ls_number_reflns 5810
_refine_ls_number_restraints 72
_refine_ls_restrained_S_all 1.039
_refine_ls_R_factor_all 0.1168
_refine_ls_R_factor_gt 0.0737
_refine_ls_shift/su_max 0.000
_refine_ls_shift/su_mean 0.000
_refine_ls_structure_factor_coef Fsqd
_refine_ls_weighting_details 'w=1/[\s^2^(Fo^2^)+(0.1491P)^2^] where P=(Fo^2^+2Fc^2^)/3'
_refine_ls_weighting_scheme calc
_refine_ls_wR_factor_gt 0.2229
_refine_ls_wR_factor_ref 0.2569
_reflns_Friedel_coverage 0.000
_reflns_number_gt 3170
_reflns_number_total 5810
_reflns_threshold_expression 'I > 2\s(I)'
_cod_data_source_file c7dt02231j2.cif
_cod_data_source_block swy2
_cod_original_cell_volume 22970(5)
_cod_database_code 7043896
_shelx_shelxl_version_number 2014/7
_shelx_space_group_comment
;
The symmetry employed for this shelxl refinement is uniquely defined
by the following loop, which should always be used as a source of
symmetry information in preference to the above space-group names.
They are only intended as comments.
;
_shelx_estimated_absorpt_t_min 0.791
_shelx_estimated_absorpt_t_max 0.818

loop_
_space_group_symop_operation_xyz
'x, y, z'
'-x, -y+1/2, z'
'x, -y, -z'
'-x, y+1/2, -z'
'-y+1/4, -x+1/4, -z+3/4'
'y+1/4, x+3/4, -z+1/4'
'y+1/4, -x+1/4, z+3/4'
'-y+1/4, x+3/4, z+1/4'
'x+1/2, y+1/2, z+1/2'
'-x+1/2, -y+1, z+1/2'
'x+1/2, -y+1/2, -z+1/2'
'-x+1/2, y+1, -z+1/2'
'-y+3/4, -x+3/4, -z+5/4'
'y+3/4, x+5/4, -z+3/4'
'y+3/4, -x+3/4, z+5/4'
'-y+3/4, x+5/4, z+3/4'
'-x, -y, -z'
'x, y-1/2, -z'
'-x, y, z'
'x, -y-1/2, z'
'y-1/4, x-1/4, z-3/4'
'-y-1/4, -x-3/4, z-1/4'
'-y-1/4, x-1/4, -z-3/4'
'y-1/4, -x-3/4, -z-1/4'
'-x+1/2, -y+1/2, -z+1/2'
'x+1/2, y, -z+1/2'
'-x+1/2, y+1/2, z+1/2'
'x+1/2, -y, z+1/2'
'y+1/4, x+1/4, z-1/4'
'-y+1/4, -x-1/4, z+1/4'
'-y+1/4, x+1/4, -z-1/4'
'y+1/4, -x-1/4, -z+1/4'

loop_
_atom_site_label
_atom_site_type_symbol
_atom_site_fract_x
_atom_site_fract_y
_atom_site_fract_z
_atom_site_U_iso_or_equiv
_atom_site_adp_type
_atom_site_occupancy
_atom_site_site_symmetry_order
_atom_site_calc_flag
_atom_site_refinement_flags_posn
_atom_site_refinement_flags_adp
_atom_site_refinement_flags_occupancy
_atom_site_disorder_assembly
_atom_site_disorder_group
Cu1 Cu 0.31676(3) 0.2500 0.24729(2) 0.0539(3) Uani 1 2 d S T P A .
Cu2 Cu 0.5000 0.7500 0.35318(2) 0.0578(4) Uani 1 4 d S T P . .
O1 O 0.19877(18) 0.3197(2) 0.27526(5) 0.0733(11) Uani 1 1 d . . . . .
O2 O 0.31233(18) 0.3198(2) 0.27048(5) 0.0730(11) Uani 1 1 d . . . . .
O3 O 0.4302(2) 0.6799(2) 0.35658(6) 0.0792(12) Uani 1 1 d . . . . .
O4 O 0.5000 0.7500 0.31777(13) 0.133(4) Uani 1 4 d S T P . .
H4A H 0.4734 0.7232 0.3107 0.160 Uiso 0.25 1 d R U P . .
H4B H 0.5266 0.7768 0.3107 0.160 Uiso 0.25 1 d R U P . .
N1 N 0.4307(3) 0.2500 0.24492(9) 0.0656(17) Uani 1 2 d DS T P . .
C1 C 0.2581(3) 0.3389(3) 0.28013(8) 0.0681(15) Uani 1 1 d . . . . .
C2 C 0.2669(3) 0.3864(3) 0.29925(8) 0.0744(16) Uani 1 1 d . . . . .
C3 C 0.3315(3) 0.4095(4) 0.30546(10) 0.100(2) Uani 1 1 d . . . . .
H3 H 0.3695 0.3966 0.2971 0.120 Uiso 1 1 calc R U . . .
C4 C 0.2113(3) 0.4073(4) 0.31139(10) 0.096(2) Uani 1 1 d . . . . .
H4 H 0.1673 0.3939 0.3073 0.115 Uiso 1 1 calc R U . . .
C5 C 0.3407(3) 0.4510(4) 0.32357(10) 0.103(2) Uani 1 1 d . . . . .
H5 H 0.3844 0.4653 0.3275 0.124 Uiso 1 1 calc R U . . .
C6 C 0.2208(4) 0.4481(4) 0.32955(11) 0.110(3) Uani 1 1 d . . . . .
H6 H 0.1828 0.4606 0.3379 0.132 Uiso 1 1 calc R U . . .
C7 C 0.2845(4) 0.4714(4) 0.33592(10) 0.091(2) Uani 1 1 d . . . . .
C8 C 0.2957(4) 0.5142(4) 0.35625(9) 0.091(2) Uani 1 1 d . . . . .
C9 C 0.2551(3) 0.5051(3) 0.3750 0.091(3) Uani 1 2 d S T P . .
H9 H 0.2214 0.4714 0.3750 0.109 Uiso 1 2 calc R U P . .
C10 C 0.3443(3) 0.5666(3) 0.35628(9) 0.090(2) Uani 1 1 d . . . . .
H10 H 0.3693 0.5753 0.3435 0.108 Uiso 1 1 calc R U . . .
C11 C 0.3562(3) 0.6062(3) 0.3750 0.079(2) Uani 1 2 d S T P . .
C12 C 0.4097(3) 0.6597(3) 0.3750 0.069(2) Uani 1 2 d S T P . .
C13A C 0.4649(7) 0.2500 0.2661(2) 0.080(4) Uani 0.5 2 d DS TU P A 1
H13A H 0.4393 0.2500 0.2797 0.095 Uiso 0.25 2 d R U P A 2
C14A C 0.4513(17) 0.2500 0.2910(4) 0.088(6) Uani 0.25 2 d DS TU P A 1
H14A H 0.5000 0.2500 0.2992 0.131 Uiso 0.5 4 d R U P A 1
H14B H 0.4253 0.2902 0.2946 0.131 Uiso 0.125 1 d R U P A 1
H14C H 0.4253 0.2098 0.2946 0.131 Uiso 0.125 1 d R U P A 1
C13B C 0.4656(7) 0.2500 0.2268(2) 0.076(4) Uani 0.5 2 d DS TU P A 1
H13B H 0.4420 0.2500 0.2128 0.091 Uiso 0.25 2 d R U P A 2
C14B C 0.4453(17) 0.2500 0.2027(4) 0.092(8) Uani 0.25 2 d DS TU P A 1
H14D H 0.4803 0.2500 0.1915 0.137 Uiso 0.25 2 d R U P A 1
H14E H 0.4173 0.2098 0.2010 0.137 Uiso 0.125 1 d R U P A 1
H14F H 0.4173 0.2902 0.2010 0.137 Uiso 0.125 1 d R U P A 1
C13C C 0.4650(5) 0.3089(5) 0.24384(14) 0.052(2) Uani 0.5 1 d D U P A 3
H13C H 0.4405 0.3516 0.2432 0.062 Uiso 0.25 1 d R U P A 4
C14C C 0.4418(10) 0.3837(9) 0.2449(4) 0.073(5) Uani 0.25 1 d D U P A 3
H14G H 0.4798 0.4148 0.2440 0.109 Uiso 0.25 1 d R U P A 3
H14H H 0.4117 0.3909 0.2325 0.109 Uiso 0.25 1 d R U P A 3
H14I H 0.4172 0.3916 0.2584 0.109 Uiso 0.25 1 d R U P A 3

loop_
_atom_site_aniso_label
_atom_site_aniso_U_11
_atom_site_aniso_U_22
_atom_site_aniso_U_33
_atom_site_aniso_U_23
_atom_site_aniso_U_13
_atom_site_aniso_U_12
Cu1 0.0233(4) 0.0947(7) 0.0438(5) 0.000 -0.0018(3) 0.000
Cu2 0.0727(9) 0.0748(9) 0.0259(5) 0.000 0.000 0.000
O1 0.050(2) 0.114(3) 0.057(2) -0.016(2) -0.0008(17) -0.003(2)
O2 0.051(2) 0.111(3) 0.058(2) -0.020(2) -0.0003(17) -0.011(2)
O3 0.088(3) 0.095(3) 0.054(2) -0.007(2) 0.0031(19) -0.020(2)
O4 0.156(9) 0.188(11) 0.056(5) 0.000 0.000 0.000
N1 0.033(3) 0.104(5) 0.060(4) 0.000 0.006(3) 0.000
C1 0.067(4) 0.094(4) 0.044(3) 0.003(3) 0.000(3) -0.003(3)
C2 0.078(4) 0.097(4) 0.048(3) -0.015(3) 0.004(3) -0.013(3)
C3 0.073(4) 0.144(6) 0.082(4) -0.036(4) 0.015(3) -0.031(4)
C4 0.067(4) 0.146(6) 0.076(4) -0.045(4) 0.011(3) -0.016(4)
C5 0.079(4) 0.155(7) 0.076(4) -0.044(4) 0.014(3) -0.041(4)
C6 0.080(5) 0.153(7) 0.098(5) -0.056(5) 0.022(4) -0.023(5)
C7 0.091(5) 0.113(5) 0.070(4) -0.027(4) 0.014(4) -0.033(4)
C8 0.098(5) 0.113(5) 0.060(3) -0.024(3) 0.010(3) -0.028(4)
C9 0.108(5) 0.108(5) 0.056(5) -0.015(4) 0.015(4) -0.035(6)
C10 0.097(5) 0.113(5) 0.060(3) -0.009(3) 0.015(3) -0.035(4)
C11 0.098(4) 0.098(4) 0.043(4) -0.010(3) 0.010(3) -0.015(5)
C12 0.082(3) 0.082(3) 0.042(4) -0.006(3) 0.006(3) -0.009(5)
C13A 0.069(6) 0.088(6) 0.082(6) 0.000 0.016(5) 0.000
C14A 0.079(8) 0.095(9) 0.089(8) 0.000 0.015(7) 0.000
C13B 0.069(6) 0.086(6) 0.073(6) 0.000 -0.010(5) 0.000
C14B 0.083(13) 0.099(14) 0.093(13) 0.000 -0.033(12) 0.000
C13C 0.045(4) 0.062(4) 0.048(4) 0.009(3) 0.003(3) 0.011(4)
C14C 0.042(9) 0.096(11) 0.080(10) 0.016(9) 0.004(8) 0.016(9)

loop_
_atom_type_symbol
_atom_type_description
_atom_type_scat_dispersion_real
_atom_type_scat_dispersion_imag
_atom_type_scat_source
C C 0.0033 0.0016 'International Tables Vol C Tables 4.2.6.8 and 6.1.1.4'
H H 0.0000 0.0000 'International Tables Vol C Tables 4.2.6.8 and 6.1.1.4'
N N 0.0061 0.0033 'International Tables Vol C Tables 4.2.6.8 and 6.1.1.4'
O O 0.0106 0.0060 'International Tables Vol C Tables 4.2.6.8 and 6.1.1.4'
Cu Cu 0.3201 1.2651 'International Tables Vol C Tables 4.2.6.8 and 6.1.1.4'

loop_
_geom_angle_atom_site_label_1
_geom_angle_atom_site_label_2
_geom_angle_atom_site_label_3
_geom_angle
_geom_angle_site_symmetry_1
_geom_angle_site_symmetry_3
O1 Cu1 O1 88.6(2) 25 12_545
O1 Cu1 O2 168.50(15) 25 .
O1 Cu1 O2 90.37(16) 12_545 .
O1 Cu1 O2 90.37(16) 25 20_565
O1 Cu1 O2 168.50(15) 12_545 20_565
O2 Cu1 O2 88.3(2) . 20_565
O1 Cu1 N1 96.33(15) 25 .
O1 Cu1 N1 96.33(15) 12_545 .
O2 Cu1 N1 95.16(15) . .
O2 Cu1 N1 95.16(15) 20_565 .
O1 Cu1 Cu1 86.15(11) 25 25
O1 Cu1 Cu1 86.15(11) 12_545 25
O2 Cu1 Cu1 82.36(10) . 25
O2 Cu1 Cu1 82.36(10) 20_565 25
N1 Cu1 Cu1 176.52(15) . 25
O3 Cu2 O3 167.9(2) . 2_665
O3 Cu2 O3 89.6(2) . 20_575
O3 Cu2 O3 89.1(2) 2_665 20_575
O3 Cu2 O3 89.1(2) . 19_655
O3 Cu2 O3 89.6(2) 2_665 19_655
O3 Cu2 O3 167.9(2) 20_575 19_655
O3 Cu2 O4 96.06(10) . .
O3 Cu2 O4 96.05(10) 2_665 .
O3 Cu2 O4 96.05(10) 20_575 .
O3 Cu2 O4 96.05(10) 19_655 .
O3 Cu2 Cu2 83.94(10) . 5_665
O3 Cu2 Cu2 83.95(10) 2_665 5_665
O3 Cu2 Cu2 83.95(10) 20_575 5_665
O3 Cu2 Cu2 83.95(10) 19_655 5_665
O4 Cu2 Cu2 180.0 . 5_665
C1 O1 Cu1 121.1(3) . 25
C1 O2 Cu1 124.9(3) . .
C12 O3 Cu2 122.9(4) . .
C13C N1 C13C 119.3(9) . 20_565
C13B N1 C13A 120.5(10) . .
C13B N1 Cu1 125.6(7) . .
C13C N1 Cu1 120.3(4) . .
C13C N1 Cu1 120.3(4) 20_565 .
C13A N1 Cu1 114.0(7) . .
O1 C1 O2 125.3(5) . .
O1 C1 C2 118.3(5) . .
O2 C1 C2 116.4(5) . .
C4 C2 C3 118.5(5) . .
C4 C2 C1 120.6(5) . .
C3 C2 C1 121.0(5) . .
C5 C3 C2 121.6(6) . .
C6 C4 C2 119.6(6) . .
C3 C5 C7 119.7(6) . .
C4 C6 C7 122.6(6) . .
C6 C7 C5 118.0(6) . .
C6 C7 C8 122.9(6) . .
C5 C7 C8 119.0(6) . .
C9 C8 C10 118.6(6) . .
C9 C8 C7 120.7(6) . .
C10 C8 C7 120.6(5) . .
C8 C9 C8 121.0(8) . 14_445
C11 C10 C8 121.5(6) . .
C10 C11 C10 118.5(8) 14_445 .
C10 C11 C12 120.7(4) 14_445 .
C10 C11 C12 120.7(4) . .
O3 C12 O3 126.4(8) . 14_445
O3 C12 C11 116.8(4) . .
O3 C12 C11 116.8(4) 14_445 .
C13A C13A N1 117.6(6) 2_655 .
C13A C13A C14A 100.0(14) 2_655 .
N1 C13A C14A 142.3(17) . .
C13A C14A C14A 80.0(14) . 2_655
N1 C13B C13B 121.9(7) . 2_655
N1 C13B C14B 132.9(18) . .
C13B C13B C14B 105.2(15) 2_655 .
N1 C13C C13C 120.2(4) . 19_655
N1 C13C C14C 132.3(10) . .
C13C C13C C14C 107.2(8) 19_655 .

loop_
_geom_bond_atom_site_label_1
_geom_bond_atom_site_label_2
_geom_bond_distance
_geom_bond_site_symmetry_2
Cu1 O1 1.948(4) 25
Cu1 O1 1.948(4) 12_545
Cu1 O2 1.954(3) .
Cu1 O2 1.954(3) 20_565
Cu1 N1 2.227(5) .
Cu1 Cu1 2.6254(14) 25
Cu2 O3 1.940(4) .
Cu2 O3 1.940(4) 2_665
Cu2 O3 1.940(4) 20_575
Cu2 O3 1.940(4) 19_655
Cu2 O4 2.137(8) .
Cu2 Cu2 2.6330(19) 5_665
O1 C1 1.251(6) .
O1 Cu1 1.948(4) 25
O2 C1 1.264(6) .
O3 C12 1.245(5) .
N1 C13B 1.289(13) .
N1 C13C 1.333(9) .
N1 C13C 1.333(9) 20_565
N1 C13A 1.441(13) .
C1 C2 1.489(7) .
C2 C4 1.371(7) .
C2 C3 1.392(8) .
C3 C5 1.371(8) .
C4 C6 1.367(8) .
C5 C7 1.384(9) .
C6 C7 1.378(9) .
C7 C8 1.500(8) .
C8 C9 1.393(7) .
C8 C10 1.394(8) .
C9 C8 1.393(7) 14_445
C10 C11 1.387(7) .
C11 C10 1.387(7) 14_445
C11 C12 1.478(11) .
C12 O3 1.245(5) 14_445
C13A C13A 1.37(3) 2_655
C13A C14A 1.524(18) .
C14A C14A 1.90(7) 2_655
C13B C13B 1.34(3) 2_655
C13B C14B 1.509(17) .
C13C C13C 1.366(18) 19_655
C13C C14C 1.528(15) .
